data_1565266
loop_
_publ_author_name
'Zhang, Fanjun'
'Woods, Toby John'
'Zhu, Lingyang'
'Rauchfuss, Thomas'

_publ_section_title
;
 Inhibition of [FeFe]-Hydrogenase by Formaldehyde: Proposed Mechanism and
 Reactivity of FeFe Alkyl Complexes
;
_journal_name_full 'Chemical Science'
_journal_paper_doi 10.1039/D1SC05803G
_journal_year 2021
_chemical_formula_moiety
; 
C12 H24 Fe2 N O4 P2 S2, B F4, 0.66667(C H2 Cl2) 
;
_chemical_formula_sum 'C12.67 H25.33 B Cl1.33 F4 Fe2 N O4 P2 S2'
_chemical_formula_weight 627.51
_space_group_crystal_system triclinic
_space_group_IT_number 2
_space_group_name_Hall '-P 1'
_space_group_name_H-M_alt 'P -1'
_atom_sites_solution_hydrogens mixed
_atom_sites_solution_primary 'dual space'
_audit_creation_method SHELXL-2018/3
_audit_update_record
;
2021-08-18 deposited with the CCDC.	2021-11-16 downloaded from the CCDC.
;
_cell_angle_alpha 65.7186(3)
_cell_angle_beta 83.5209(3)
_cell_angle_gamma 85.4896(3)
_cell_formula_units_Z 6
_cell_length_a 14.0486(2)
_cell_length_b 16.9932(3)
_cell_length_c 17.3960(3)
_cell_measurement_reflns_used 99087
_cell_measurement_temperature 100(2)
_cell_measurement_theta_max 28.30
_cell_measurement_theta_min 2.37
_cell_volume 3759.01(11)
_computing_cell_refinement 'SAINT V8.38A (Bruker, 2018)'
_computing_data_collection 'APEX3 V2018.7-2 (Bruker, 2018)'
_computing_data_reduction
; 
SAINT V8.38A, XPREP v2014/2, (Bruker, 2018), SADABS V2016/2 
(Krause et al., 2015) 
;
_computing_molecular_graphics
; 
SHELXTL v2014-7 (Bruker, 2018), CrystalMaker v9.2.8 (CrystalMaker, 2016) 
;
_computing_publication_material 'XCIF V2014-2 (Bruker, 2018)'
_computing_structure_refinement 'SHELXL-2018-3 (Sheldrick, 2015a)'
_computing_structure_solution 'SHELXT-2014-5 (Sheldrick, 2015b)'
_diffrn_ambient_temperature 100(2)
_diffrn_measured_fraction_theta_full 0.999
_diffrn_measured_fraction_theta_max 0.999
_diffrn_measurement_device 'Bruker D8 Venture/Photon II'
_diffrn_measurement_method 'profile data from \f and \w scans'
_diffrn_radiation_monochromator 'multilayer mirrors'
_diffrn_radiation_source 'microfocus sealed tube'
_diffrn_radiation_type MoK\a
_diffrn_radiation_wavelength 0.71073
_diffrn_radiation_wavelength_id ed04Ls
_diffrn_reflns_av_R_equivalents 0.0328
_diffrn_reflns_av_unetI/netI 0.0136
_diffrn_reflns_Laue_measured_fraction_full 0.999
_diffrn_reflns_Laue_measured_fraction_max 0.999
_diffrn_reflns_limit_h_max 18
_diffrn_reflns_limit_h_min -18
_diffrn_reflns_limit_k_max 22
_diffrn_reflns_limit_k_min -22
_diffrn_reflns_limit_l_max 23
_diffrn_reflns_limit_l_min -23
_diffrn_reflns_number 222825
_diffrn_reflns_point_group_measured_fraction_full 0.999
_diffrn_reflns_point_group_measured_fraction_max 0.999
_diffrn_reflns_theta_full 25.242
_diffrn_reflns_theta_max 28.307
_diffrn_reflns_theta_min 2.149
_exptl_absorpt_coefficient_mu 1.643
_exptl_absorpt_correction_T_max 0.7457
_exptl_absorpt_correction_T_min 0.7016
_exptl_absorpt_correction_type multi-scan
_exptl_absorpt_process_details 'SADABS V2016/2 (Krause et al., 2015)'
_exptl_crystal_colour red
_exptl_crystal_density_diffrn 1.663
_exptl_crystal_density_method 'not measured'
_exptl_crystal_description block
_exptl_crystal_F_000 1908
_exptl_crystal_id ed04Ls
_exptl_crystal_preparation
; 
The data crystal was mounted using oil (Paratone-N, Exxon) to a 
0.3 mm cryo-loop (Hampton Research) with the (-4 0 -3) scattering 
planes roughly normal to the spindle axis. 
;
_exptl_crystal_size_max 0.191
_exptl_crystal_size_mid 0.153
_exptl_crystal_size_min 0.107
_refine_diff_density_max 0.970
_refine_diff_density_min -0.765
_refine_diff_density_rms 0.054
_refine_ls_extinction_method none
_refine_ls_goodness_of_fit_ref 1.050
_refine_ls_hydrogen_treatment mixed
_refine_ls_matrix_type full
_refine_ls_number_parameters 995
_refine_ls_number_reflns 18706
_refine_ls_number_restraints 548
_refine_ls_restrained_S_all 1.074
_refine_ls_R_factor_all 0.0241
_refine_ls_R_factor_gt 0.0213
_refine_ls_shift/su_max 0.002
_refine_ls_shift/su_mean 0.000
_refine_ls_structure_factor_coef Fsqd
_refine_ls_weighting_details 'w=1/[\s^2^(Fo^2^)+(0.0212P)^2^+2.5450P] where P=(Fo^2^+2Fc^2^)/3'
_refine_ls_weighting_scheme calc
_refine_ls_wR_factor_gt 0.0512
_refine_ls_wR_factor_ref 0.0527
_reflns_Friedel_coverage 0.000
_reflns_number_gt 17347
_reflns_number_total 18706
_reflns_threshold_expression 'I > 2\s(I)'
_cod_data_source_file d1sc05803g2.cif
_cod_data_source_block ed04Ls
_cod_database_code 1565266
_shelx_shelxl_version_number 2018/3
_shelx_space_group_comment
; 
The symmetry employed for this shelxl refinement is uniquely defined 
by the following loop, which should always be used as a source of 
symmetry information in preference to the above space-group names. 
They are only intended as comments. 
;
_shelx_estimated_absorpt_t_min 0.744
_shelx_estimated_absorpt_t_max 0.844

loop_
_space_group_symop_operation_xyz
'x, y, z'
'-x, -y, -z'

loop_
_atom_site_label
_atom_site_type_symbol
_atom_site_fract_x
_atom_site_fract_y
_atom_site_fract_z
_atom_site_U_iso_or_equiv
_atom_site_adp_type
_atom_site_occupancy
_atom_site_site_symmetry_order
_atom_site_calc_flag
_atom_site_refinement_flags_posn
_atom_site_refinement_flags_adp
_atom_site_refinement_flags_occupancy
_atom_site_disorder_assembly
_atom_site_disorder_group
Fe1 Fe 0.35146(2) 0.86439(2) 0.00226(2) 0.01516(4) Uani 1 1 d . . . . .
Fe2 Fe 0.24591(2) 0.77808(2) -0.04435(2) 0.01540(4) Uani 1 1 d . . . . .
Fe3 Fe 0.18500(2) 0.15357(2) 0.29919(2) 0.01428(4) Uani 1 1 d . . . . .
Fe4 Fe 0.18994(2) 0.31266(2) 0.19916(2) 0.01138(4) Uani 1 1 d . . . . .
Fe5 Fe 0.25347(2) 0.38563(2) 0.72214(2) 0.01460(4) Uani 1 1 d . . . . .
Fe6 Fe 0.11090(2) 0.48468(2) 0.65446(2) 0.01300(4) Uani 1 1 d . . . . .
Cl1 Cl 0.3601(6) 0.7840(3) 0.2759(3) 0.0549(9) Uani 0.60(3) 1 d D U P A 1
Cl2 Cl 0.2024(4) 0.7348(4) 0.4099(5) 0.0409(7) Uani 0.60(3) 1 d D U P A 1
C37 C 0.3255(6) 0.7206(11) 0.3830(5) 0.0282(13) Uani 0.60(3) 1 d D U P A 1
H37A H 0.363480 0.736165 0.419020 0.034 Uiso 0.60(3) 1 calc R U P A 1
H37B H 0.339989 0.658984 0.394771 0.034 Uiso 0.60(3) 1 calc R U P A 1
Cl1A Cl 0.3737(4) 0.7839(4) 0.2717(3) 0.0276(10) Uani 0.40(3) 1 d D U P A 2
Cl2A Cl 0.2034(6) 0.7508(7) 0.3896(7) 0.0409(10) Uani 0.40(3) 1 d D U P A 2
C37A C 0.3256(9) 0.7229(15) 0.3759(8) 0.0281(15) Uani 0.40(3) 1 d D U P A 2
H37C H 0.332893 0.660575 0.387947 0.034 Uiso 0.40(3) 1 calc R U P A 2
H37D H 0.361357 0.733523 0.416388 0.034 Uiso 0.40(3) 1 calc R U P A 2
Cl3 Cl 0.07765(6) 0.04977(4) 0.58197(4) 0.0395(2) Uani 0.862(3) 1 d D U P B 1
Cl4 Cl 0.03016(9) 0.16731(10) 0.66233(8) 0.0513(3) Uani 0.862(3) 1 d D U P B 1
C38 C 0.0478(3) 0.1577(2) 0.56536(19) 0.0332(5) Uani 0.862(3) 1 d D U P B 1
H38A H 0.100115 0.195269 0.529301 0.040 Uiso 0.862(3) 1 calc R U P B 1
H38B H -0.011331 0.176847 0.535660 0.040 Uiso 0.862(3) 1 calc R U P B 1
Cl3A Cl 0.1255(6) 0.0919(6) 0.5638(4) 0.087(2) Uani 0.138(3) 1 d D U P B 2
Cl4A Cl 0.0580(8) 0.1667(7) 0.6742(7) 0.073(2) Uani 0.138(3) 1 d D U P B 2
C38A C 0.041(2) 0.169(2) 0.5762(14) 0.050(3) Uani 0.138(3) 1 d D U P B 2
H38C H 0.052380 0.226574 0.530628 0.060 Uiso 0.138(3) 1 calc R U P B 2
H38D H -0.025078 0.152405 0.575296 0.060 Uiso 0.138(3) 1 calc R U P B 2
S1 S 0.26837(2) 0.74975(2) 0.09105(2) 0.01590(6) Uani 1 1 d . . . . .
S2 S 0.40820(2) 0.77750(2) -0.06231(2) 0.01523(6) Uani 1 1 d . . . . .
S3 S 0.20597(2) 0.26077(2) 0.34053(2) 0.01437(6) Uani 1 1 d . . . . .
S4 S 0.30575(2) 0.21243(2) 0.19928(2) 0.01399(6) Uani 1 1 d . . . . .
S5 S 0.16791(2) 0.47513(2) 0.77352(2) 0.01487(6) Uani 1 1 d . . . . .
S6 S 0.26338(2) 0.50342(2) 0.59788(2) 0.01538(6) Uani 1 1 d . . . . .
P1 P 0.25500(3) 0.95164(2) 0.04722(3) 0.02241(8) Uani 1 1 d . . . . .
P2 P 0.23711(3) 0.85712(3) -0.18272(2) 0.02176(8) Uani 1 1 d . . . . .
P3 P 0.25881(3) 0.03345(2) 0.38593(2) 0.02097(7) Uani 1 1 d . . . . .
P4 P 0.16987(2) 0.33376(2) 0.06736(2) 0.01366(6) Uani 1 1 d . . . . .
P5 P 0.32276(3) 0.31098(2) 0.65067(2) 0.01991(7) Uani 1 1 d . . . . .
P6 P -0.02967(2) 0.43208(2) 0.72517(2) 0.01579(7) Uani 1 1 d . . . . .
B1 B 0.4042(2) 0.4901(2) 0.3339(2) 0.0176(6) Uani 0.722(6) 1 d D U P C 1
F1 F 0.3680(2) 0.42462(12) 0.40757(10) 0.0397(6) Uani 0.722(6) 1 d D U P C 1
F2 F 0.3896(6) 0.4707(5) 0.2646(4) 0.0227(9) Uani 0.722(6) 1 d D U P C 1
F3 F 0.3569(3) 0.56760(19) 0.3246(2) 0.0290(6) Uani 0.722(6) 1 d D U P C 1
F4 F 0.50110(13) 0.4964(2) 0.3355(2) 0.0375(5) Uani 0.722(6) 1 d D U P C 1
B1A B 0.4132(6) 0.4908(6) 0.3279(6) 0.0231(16) Uani 0.278(6) 1 d D U P C 2
F1A F 0.4249(6) 0.4175(3) 0.4003(4) 0.0432(14) Uani 0.278(6) 1 d D U P C 2
F2A F 0.3829(15) 0.4671(14) 0.2658(10) 0.022(2) Uani 0.278(6) 1 d D U P C 2
F3A F 0.3451(6) 0.5459(5) 0.3449(6) 0.0283(13) Uani 0.278(6) 1 d D U P C 2
F4A F 0.4989(3) 0.5323(4) 0.2981(5) 0.0312(11) Uani 0.278(6) 1 d D U P C 2
F5 F 0.46266(6) 0.42030(6) 0.11465(5) 0.02303(18) Uani 1 1 d . . . . .
F6 F 0.61638(6) 0.43486(6) 0.05303(6) 0.02320(18) Uani 1 1 d . . . . .
F7 F 0.56434(6) 0.50585(5) 0.13679(6) 0.02341(18) Uani 1 1 d . . . . .
F8 F 0.58694(6) 0.35937(5) 0.19559(6) 0.02325(18) Uani 1 1 d . . . . .
B3 B 0.5779(2) 0.2106(2) 0.4288(2) 0.0233(6) Uani 0.764(8) 1 d D U P D 1
F9 F 0.5297(5) 0.1499(3) 0.4160(4) 0.0292(8) Uani 0.764(8) 1 d D U P D 1
F10 F 0.5380(2) 0.29326(18) 0.37839(18) 0.0252(6) Uani 0.764(8) 1 d D U P D 1
F11 F 0.5660(3) 0.20076(15) 0.51089(13) 0.0476(7) Uani 0.764(8) 1 d D U P D 1
F12 F 0.67429(13) 0.2086(2) 0.4022(3) 0.0507(8) Uani 0.764(8) 1 d D U P D 1
B3A B 0.5665(7) 0.2038(8) 0.4376(6) 0.0308(17) Uani 0.236(8) 1 d D U P D 2
F9A F 0.5336(15) 0.1383(11) 0.4209(13) 0.028(2) Uani 0.236(8) 1 d D U P D 2
F10A F 0.5585(8) 0.2813(7) 0.3647(6) 0.0290(17) Uani 0.236(8) 1 d D U P D 2
F11A F 0.5178(9) 0.2071(6) 0.5086(5) 0.0536(18) Uani 0.236(8) 1 d D U P D 2
F12A F 0.6625(6) 0.1914(4) 0.4489(8) 0.0540(19) Uani 0.236(8) 1 d D U P D 2
O1 O 0.51656(9) 0.86016(8) 0.09225(8) 0.0311(3) Uani 1 1 d . . . . .
O2 O 0.41331(10) 1.01037(8) -0.15324(8) 0.0357(3) Uani 1 1 d . . . . .
O3 O 0.17491(9) 0.62433(8) -0.05241(8) 0.0310(3) Uani 1 1 d . . . . .
O4 O 0.05618(8) 0.85040(9) -0.01920(9) 0.0394(3) Uani 1 1 d . . . . .
O5 O -0.00445(8) 0.13863(7) 0.39144(7) 0.0266(2) Uani 1 1 d . . . . .
O6 O 0.11106(10) 0.06128(8) 0.21127(8) 0.0337(3) Uani 1 1 d . . . . .
O7 O -0.01589(7) 0.34285(7) 0.22828(7) 0.0255(2) Uani 1 1 d . . . . .
O8 O 0.24946(7) 0.49142(6) 0.13058(6) 0.0195(2) Uani 1 1 d . . . . .
O9 O 0.41533(10) 0.33270(9) 0.82604(8) 0.0387(3) Uani 1 1 d . . . . .
O10 O 0.13369(10) 0.24028(8) 0.82489(9) 0.0408(3) Uani 1 1 d . . . . .
O11 O 0.03918(9) 0.66388(7) 0.57631(8) 0.0304(3) Uani 1 1 d . . . . .
O12 O 0.06505(8) 0.42075(8) 0.53130(7) 0.0282(2) Uani 1 1 d . . . . .
N1 N 0.39779(9) 0.62082(8) 0.07911(8) 0.0180(2) Uani 1 1 d . . . . .
H1A H 0.4317(14) 0.5720(13) 0.1089(12) 0.027 Uiso 1 1 d . U . . .
H1B H 0.3575(14) 0.6072(12) 0.0532(12) 0.027 Uiso 1 1 d . U . . .
N2 N 0.39686(9) 0.29301(8) 0.27999(7) 0.0158(2) Uani 1 1 d . . . . .
H2A H 0.3786(13) 0.3412(13) 0.2418(12) 0.024 Uiso 1 1 d . U . . .
H2B H 0.4489(14) 0.3013(12) 0.2932(12) 0.024 Uiso 1 1 d . U . . .
N3 N 0.32748(9) 0.57522(9) 0.69887(8) 0.0201(2) Uani 1 1 d . . . . .
H3A H 0.3606(14) 0.6183(13) 0.6981(12) 0.030 Uiso 1 1 d . U . . .
H3B H 0.3639(14) 0.5257(13) 0.7200(13) 0.030 Uiso 1 1 d . U . . .
C1 C 0.45023(11) 0.86200(9) 0.05881(9) 0.0199(3) Uani 1 1 d . . . . .
C2 C 0.38687(11) 0.95416(9) -0.09168(10) 0.0229(3) Uani 1 1 d . . . . .
C3 C 0.20665(10) 0.68260(10) -0.04822(9) 0.0214(3) Uani 1 1 d . . . . .
C4 C 0.13156(11) 0.82188(11) -0.02871(10) 0.0255(3) Uani 1 1 d . . . . .
C5 C 0.34604(10) 0.65549(9) 0.13877(9) 0.0181(3) Uani 1 1 d . . . . .
H5A H 0.394003 0.670276 0.167799 0.022 Uiso 1 1 calc R U . . .
H5B H 0.306971 0.609190 0.182481 0.022 Uiso 1 1 calc R U . . .
C6 C 0.46538(10) 0.68140(9) 0.01337(9) 0.0174(3) Uani 1 1 d . . . . .
H6A H 0.502709 0.650248 -0.017905 0.021 Uiso 1 1 calc R U . . .
H6B H 0.511090 0.699524 0.041811 0.021 Uiso 1 1 calc R U . . .
C7 C 0.32036(13) 1.01148(11) 0.08930(11) 0.0305(3) Uani 1 1 d . . . . .
H7A H 0.367613 1.047013 0.045229 0.046 Uiso 1 1 calc R U . . .
H7B H 0.353291 0.970811 0.137736 0.046 Uiso 1 1 calc R U . . .
H7C H 0.275319 1.048797 0.107551 0.046 Uiso 1 1 calc R U . . .
C8 C 0.18954(16) 1.03830(12) -0.03191(13) 0.0429(5) Uani 1 1 d . . . . .
H8A H 0.235013 1.075091 -0.076982 0.064 Uiso 1 1 calc R U . . .
H8B H 0.151837 1.072943 -0.005328 0.064 Uiso 1 1 calc R U . . .
H8C H 0.146534 1.013522 -0.056003 0.064 Uiso 1 1 calc R U . . .
C9 C 0.16064(12) 0.90442(11) 0.13165(12) 0.0315(4) Uani 1 1 d . . . . .
H9A H 0.116588 0.874860 0.113399 0.047 Uiso 1 1 calc R U . . .
H9B H 0.125347 0.950175 0.144658 0.047 Uiso 1 1 calc R U . . .
H9C H 0.189206 0.862817 0.182309 0.047 Uiso 1 1 calc R U . . .
C10 C 0.19201(16) 0.96826(12) -0.21280(12) 0.0389(4) Uani 1 1 d . . . . .
H10A H 0.191096 0.996639 -0.274468 0.058 Uiso 1 1 calc R U . . .
H10B H 0.233804 0.999249 -0.194101 0.058 Uiso 1 1 calc R U . . .
H10C H 0.126867 0.968697 -0.186002 0.058 Uiso 1 1 calc R U . . .
C11 C 0.15543(15) 0.81628(13) -0.22994(12) 0.0405(4) Uani 1 1 d . . . . .
H11A H 0.152826 0.855214 -0.289758 0.061 Uiso 1 1 calc R U . . .
H11B H 0.091307 0.812946 -0.200260 0.061 Uiso 1 1 calc R U . . .
H11C H 0.177971 0.758589 -0.225362 0.061 Uiso 1 1 calc R U . . .
C12 C 0.34547(13) 0.86970(13) -0.25324(10) 0.0348(4) Uani 1 1 d . . . . .
H12A H 0.330639 0.904200 -0.311728 0.052 Uiso 1 1 calc R U . . .
H12B H 0.371549 0.812705 -0.248071 0.052 Uiso 1 1 calc R U . . .
H12C H 0.392843 0.899004 -0.238065 0.052 Uiso 1 1 calc R U . . .
C13 C 0.07064(10) 0.14260(9) 0.35686(9) 0.0190(3) Uani 1 1 d . . . . .
C14 C 0.14281(11) 0.09871(9) 0.24372(9) 0.0222(3) Uani 1 1 d . . . . .
C15 C 0.06513(10) 0.32971(9) 0.21816(8) 0.0168(3) Uani 1 1 d . . . . .
C16 C 0.22956(9) 0.41987(9) 0.15888(8) 0.0145(2) Uani 1 1 d . . . . .
C17 C 0.32860(10) 0.27087(9) 0.35718(8) 0.0172(3) Uani 1 1 d . . . . .
H17A H 0.330021 0.316073 0.379067 0.021 Uiso 1 1 calc R U . . .
H17B H 0.350719 0.215637 0.401155 0.021 Uiso 1 1 calc R U . . .
C18 C 0.41030(10) 0.22642(9) 0.24460(9) 0.0168(3) Uani 1 1 d . . . . .
H18A H 0.427750 0.170450 0.290153 0.020 Uiso 1 1 calc R U . . .
H18B H 0.464681 0.242324 0.200241 0.020 Uiso 1 1 calc R U . . .
C19 C 0.17957(13) -0.05624(10) 0.43946(11) 0.0314(4) Uani 1 1 d . . . . .
H19A H 0.128657 -0.040747 0.474678 0.047 Uiso 1 1 calc R U . . .
H19B H 0.216231 -0.107124 0.475270 0.047 Uiso 1 1 calc R U . . .
H19C H 0.151043 -0.069264 0.397330 0.047 Uiso 1 1 calc R U . . .
C20 C 0.35071(14) -0.01338(11) 0.33268(12) 0.0374(4) Uani 1 1 d . . . . .
H20A H 0.378899 -0.065920 0.374642 0.056 Uiso 1 1 calc R U . . .
H20B H 0.400834 0.028392 0.303204 0.056 Uiso 1 1 calc R U . . .
H20C H 0.321734 -0.027748 0.291616 0.056 Uiso 1 1 calc R U . . .
C21 C 0.32028(14) 0.03558(11) 0.47152(11) 0.0334(4) Uani 1 1 d . . . . .
H21A H 0.338710 -0.023544 0.509049 0.050 Uiso 1 1 calc R U . . .
H21B H 0.277467 0.061749 0.503727 0.050 Uiso 1 1 calc R U . . .
H21C H 0.377804 0.069667 0.447921 0.050 Uiso 1 1 calc R U . . .
C22 C 0.13518(15) 0.24488(11) 0.04579(11) 0.0324(4) Uani 1 1 d . . . . .
H22A H 0.073092 0.224367 0.076815 0.049 Uiso 1 1 calc R U . . .
H22B H 0.183625 0.197691 0.063964 0.049 Uiso 1 1 calc R U . . .
H22C H 0.130052 0.264503 -0.015070 0.049 Uiso 1 1 calc R U . . .
C23 C 0.08098(11) 0.41779(10) 0.01889(9) 0.0237(3) Uani 1 1 d . . . . .
H23A H 0.094916 0.470274 0.025310 0.036 Uiso 1 1 calc R U . . .
H23B H 0.017208 0.398565 0.046556 0.036 Uiso 1 1 calc R U . . .
H23C H 0.082689 0.430034 -0.041422 0.036 Uiso 1 1 calc R U . . .
C24 C 0.27570(11) 0.37051(13) -0.00519(10) 0.0301(4) Uani 1 1 d . . . . .
H24A H 0.326934 0.325745 0.011501 0.045 Uiso 1 1 calc R U . . .
H24B H 0.296734 0.423476 -0.003723 0.045 Uiso 1 1 calc R U . . .
H24C H 0.260818 0.382238 -0.062681 0.045 Uiso 1 1 calc R U . . .
C25 C 0.35358(11) 0.35697(10) 0.78284(10) 0.0240(3) Uani 1 1 d . . . . .
C26 C 0.17964(12) 0.29889(10) 0.78380(10) 0.0250(3) Uani 1 1 d . . . . .
C27 C 0.06552(10) 0.59337(10) 0.60753(9) 0.0197(3) Uani 1 1 d . . . . .
C28 C 0.08405(10) 0.44664(10) 0.57903(9) 0.0191(3) Uani 1 1 d . . . . .
C29 C 0.23735(10) 0.56812(10) 0.75464(10) 0.0203(3) Uani 1 1 d . . . . .
H29A H 0.197038 0.621186 0.728749 0.024 Uiso 1 1 calc R U . . .
H29B H 0.253524 0.565060 0.809759 0.024 Uiso 1 1 calc R U . . .
C30 C 0.31355(11) 0.59258(10) 0.60952(9) 0.0213(3) Uani 1 1 d . . . . .
H30A H 0.376171 0.605799 0.575413 0.026 Uiso 1 1 calc R U . . .
H30B H 0.270497 0.644303 0.586527 0.026 Uiso 1 1 calc R U . . .
C31 C 0.43819(11) 0.35065(12) 0.59645(11) 0.0291(3) Uani 1 1 d . . . . .
H31A H 0.467485 0.312046 0.570591 0.044 Uiso 1 1 calc R U . . .
H31B H 0.479948 0.352501 0.637108 0.044 Uiso 1 1 calc R U . . .
H31C H 0.429611 0.408863 0.552293 0.044 Uiso 1 1 calc R U . . .
C32 C 0.34962(15) 0.19833(11) 0.71703(12) 0.0364(4) Uani 1 1 d . . . . .
H32A H 0.386242 0.170971 0.682642 0.055 Uiso 1 1 calc R U . . .
H32B H 0.289633 0.168363 0.741842 0.055 Uiso 1 1 calc R U . . .
H32C H 0.387449 0.194948 0.762370 0.055 Uiso 1 1 calc R U . . .
C33 C 0.25980(13) 0.30228(13) 0.56935(12) 0.0348(4) Uani 1 1 d . . . . .
H33A H 0.252282 0.359579 0.523436 0.052 Uiso 1 1 calc R U . . .
H33B H 0.196473 0.278909 0.593620 0.052 Uiso 1 1 calc R U . . .
H33C H 0.296579 0.263652 0.546996 0.052 Uiso 1 1 calc R U . . .
C34 C -0.04615(10) 0.40593(10) 0.83830(9) 0.0211(3) Uani 1 1 d . . . . .
H34A H -0.038292 0.457882 0.847905 0.032 Uiso 1 1 calc R U . . .
H34B H 0.001619 0.361368 0.867296 0.032 Uiso 1 1 calc R U . . .
H34C H -0.110632 0.384457 0.860565 0.032 Uiso 1 1 calc R U . . .
C35 C -0.13077(10) 0.50605(11) 0.68475(10) 0.0253(3) Uani 1 1 d . . . . .
H35A H -0.132554 0.519513 0.624470 0.038 Uiso 1 1 calc R U . . .
H35B H -0.123778 0.559403 0.692109 0.038 Uiso 1 1 calc R U . . .
H35C H -0.190451 0.479069 0.715910 0.038 Uiso 1 1 calc R U . . .
C36 C -0.06679(13) 0.33376(12) 0.72179(12) 0.0327(4) Uani 1 1 d . . . . .
H36A H -0.069390 0.342494 0.662749 0.049 Uiso 1 1 calc R U . . .
H36B H -0.130380 0.319174 0.752269 0.049 Uiso 1 1 calc R U . . .
H36C H -0.020662 0.286488 0.748526 0.049 Uiso 1 1 calc R U . . .
B2 B 0.55794(11) 0.43038(10) 0.12432(10) 0.0171(3) Uani 1 1 d . . . . .

loop_
_atom_site_aniso_label
_atom_site_aniso_U_11
_atom_site_aniso_U_22
_atom_site_aniso_U_33
_atom_site_aniso_U_23
_atom_site_aniso_U_13
_atom_site_aniso_U_12
Fe1 0.01810(9) 0.01280(9) 0.01442(9) -0.00497(7) -0.00234(7) -0.00162(7)
Fe2 0.01297(9) 0.01683(9) 0.01778(9) -0.00799(7) -0.00376(7) 0.00045(7)
Fe3 0.01602(9) 0.01213(8) 0.01353(9) -0.00350(7) -0.00189(7) -0.00269(7)
Fe4 0.01115(8) 0.01159(8) 0.01066(8) -0.00366(7) -0.00128(6) -0.00061(6)
Fe5 0.01542(9) 0.01591(9) 0.01202(8) -0.00505(7) -0.00353(7) 0.00177(7)
Fe6 0.01150(8) 0.01600(9) 0.01131(8) -0.00502(7) -0.00232(6) -0.00054(7)
Cl1 0.085(2) 0.0426(11) 0.0293(9) -0.0092(7) -0.0003(12) 0.0028(13)
Cl2 0.0250(8) 0.0521(15) 0.0550(18) -0.0310(13) -0.0115(11) 0.0090(8)
C37 0.0264(18) 0.0356(19) 0.0214(18) -0.0109(18) -0.0043(16) 0.0054(16)
Cl1A 0.0312(17) 0.0298(12) 0.0183(11) -0.0066(8) -0.0071(6) 0.0077(6)
Cl2A 0.0238(10) 0.056(3) 0.057(3) -0.038(2) -0.0021(16) 0.0009(14)
C37A 0.027(2) 0.036(3) 0.028(3) -0.020(2) -0.006(2) 0.002(2)
Cl3 0.0569(4) 0.0331(3) 0.0348(3) -0.0183(3) -0.0220(3) 0.0146(3)
Cl4 0.0585(6) 0.0534(5) 0.0544(5) -0.0371(4) -0.0066(4) 0.0164(4)
C38 0.0373(12) 0.0265(12) 0.0361(12) -0.0120(8) -0.0082(10) 0.0005(8)
Cl3A 0.092(4) 0.100(4) 0.049(3) -0.013(3) -0.006(3) 0.018(4)
Cl4A 0.092(5) 0.041(3) 0.084(4) -0.024(3) -0.011(4) 0.003(3)
C38A 0.053(4) 0.041(4) 0.050(4) -0.014(4) -0.011(4) 0.006(4)
S1 0.01541(14) 0.01595(15) 0.01610(15) -0.00653(12) 0.00017(12) -0.00128(11)
S2 0.01427(14) 0.01737(15) 0.01418(14) -0.00640(12) -0.00127(11) -0.00140(11)
S3 0.01559(14) 0.01559(14) 0.01159(14) -0.00499(11) -0.00069(11) -0.00227(11)
S4 0.01416(14) 0.01450(14) 0.01324(14) -0.00551(11) -0.00248(11) 0.00105(11)
S5 0.01393(14) 0.01869(15) 0.01330(14) -0.00746(12) -0.00217(11) -0.00115(11)
S6 0.01337(14) 0.01824(15) 0.01323(14) -0.00494(12) -0.00094(11) -0.00171(11)
P1 0.02804(19) 0.01684(17) 0.02414(19) -0.01046(15) -0.00352(15) 0.00289(14)
P2 0.02352(18) 0.02194(18) 0.02010(17) -0.00755(15) -0.01013(14) 0.00367(14)
P3 0.02561(18) 0.01330(16) 0.01988(17) -0.00176(13) -0.00485(14) -0.00142(13)
P4 0.01318(15) 0.01551(15) 0.01214(15) -0.00514(12) -0.00286(12) 0.00026(12)
P5 0.02142(17) 0.02193(18) 0.01921(17) -0.01116(14) -0.00564(14) 0.00454(14)
P6 0.01371(15) 0.02004(16) 0.01555(15) -0.00894(13) -0.00015(12) -0.00348(12)
B1 0.0178(11) 0.0187(11) 0.0173(11) -0.0076(9) -0.0037(10) -0.0018(9)
F1 0.0691(17) 0.0303(8) 0.0183(7) -0.0072(6) 0.0042(8) -0.0208(9)
F2 0.0275(17) 0.0237(16) 0.0192(13) -0.0109(11) -0.0035(12) 0.0007(12)
F3 0.0387(14) 0.0264(12) 0.0236(14) -0.0130(9) -0.0079(9) 0.0120(10)
F4 0.0202(7) 0.0505(14) 0.0530(14) -0.0314(12) -0.0097(8) 0.0027(8)
B1A 0.026(2) 0.022(2) 0.022(2) -0.010(2) -0.003(2) 0.001(2)
F1A 0.060(3) 0.0295(19) 0.033(2) 0.0009(16) -0.025(2) -0.005(2)
F2A 0.027(4) 0.023(4) 0.021(3) -0.013(3) -0.005(3) -0.001(3)
F3A 0.025(2) 0.038(3) 0.027(3) -0.020(2) 0.001(2) 0.002(2)
F4A 0.0185(17) 0.038(3) 0.044(3) -0.024(2) 0.0021(19) -0.0090(18)
F5 0.0163(4) 0.0313(5) 0.0201(4) -0.0085(4) -0.0034(3) -0.0012(3)
F6 0.0228(4) 0.0258(4) 0.0233(4) -0.0134(4) 0.0050(3) -0.0042(3)
F7 0.0271(4) 0.0186(4) 0.0259(4) -0.0113(4) 0.0024(4) -0.0021(3)
F8 0.0249(4) 0.0193(4) 0.0230(4) -0.0038(3) -0.0097(3) -0.0021(3)
B3 0.0295(12) 0.0175(11) 0.0254(11) -0.0088(9) -0.0135(10) 0.0003(9)
F9 0.0334(12) 0.0201(15) 0.0390(14) -0.0148(12) -0.0118(10) -0.0001(10)
F10 0.0274(12) 0.0163(8) 0.0278(10) -0.0016(7) -0.0142(8) -0.0032(7)
F11 0.0844(19) 0.0379(9) 0.0222(7) -0.0089(6) -0.0226(10) -0.0045(12)
F12 0.0236(8) 0.0608(14) 0.085(2) -0.0459(15) -0.0118(10) 0.0011(8)
B3A 0.035(3) 0.024(3) 0.034(3) -0.009(2) -0.016(2) 0.001(2)
F9A 0.034(4) 0.017(3) 0.038(4) -0.013(3) -0.012(3) -0.002(3)
F10A 0.031(4) 0.023(3) 0.032(3) -0.006(2) -0.015(2) -0.003(2)
F11A 0.086(4) 0.051(3) 0.029(2) -0.022(2) -0.006(3) 0.008(4)
F12A 0.038(3) 0.040(3) 0.070(4) -0.001(3) -0.033(3) -0.001(2)
O1 0.0310(6) 0.0333(6) 0.0303(6) -0.0111(5) -0.0115(5) -0.0067(5)
O2 0.0550(8) 0.0219(6) 0.0234(6) -0.0004(5) -0.0049(5) -0.0110(5)
O3 0.0297(6) 0.0269(6) 0.0407(7) -0.0158(5) -0.0082(5) -0.0070(5)
O4 0.0182(6) 0.0554(8) 0.0561(8) -0.0349(7) -0.0092(5) 0.0105(5)
O5 0.0200(5) 0.0307(6) 0.0251(5) -0.0073(5) 0.0014(4) -0.0058(4)
O6 0.0447(7) 0.0313(6) 0.0333(6) -0.0197(5) -0.0021(5) -0.0132(5)
O7 0.0153(5) 0.0319(6) 0.0287(6) -0.0127(5) 0.0006(4) 0.0012(4)
O8 0.0210(5) 0.0151(5) 0.0210(5) -0.0056(4) -0.0021(4) -0.0031(4)
O9 0.0415(7) 0.0479(8) 0.0397(7) -0.0287(6) -0.0286(6) 0.0229(6)
O10 0.0426(7) 0.0210(6) 0.0438(8) -0.0009(5) 0.0106(6) -0.0048(5)
O11 0.0306(6) 0.0204(5) 0.0333(6) -0.0041(5) -0.0069(5) 0.0049(4)
O12 0.0257(6) 0.0431(7) 0.0239(5) -0.0209(5) -0.0080(4) 0.0017(5)
N1 0.0196(6) 0.0150(5) 0.0188(6) -0.0062(5) -0.0036(5) 0.0012(4)
N2 0.0141(5) 0.0167(5) 0.0152(5) -0.0043(4) -0.0034(4) -0.0021(4)
N3 0.0158(6) 0.0232(6) 0.0242(6) -0.0118(5) -0.0021(5) -0.0046(5)
C1 0.0253(7) 0.0162(6) 0.0170(6) -0.0051(5) -0.0006(5) -0.0042(5)
C2 0.0297(8) 0.0180(7) 0.0222(7) -0.0081(6) -0.0064(6) -0.0019(6)
C3 0.0175(6) 0.0244(7) 0.0223(7) -0.0090(6) -0.0040(5) -0.0004(5)
C4 0.0210(7) 0.0303(8) 0.0303(8) -0.0165(7) -0.0075(6) 0.0014(6)
C5 0.0214(7) 0.0160(6) 0.0152(6) -0.0049(5) -0.0012(5) 0.0000(5)
C6 0.0140(6) 0.0201(6) 0.0184(6) -0.0080(5) -0.0028(5) 0.0006(5)
C7 0.0383(9) 0.0245(8) 0.0343(9) -0.0184(7) 0.0029(7) -0.0057(7)
C8 0.0598(13) 0.0313(9) 0.0396(10) -0.0174(8) -0.0169(9) 0.0230(9)
C9 0.0278(8) 0.0315(8) 0.0422(10) -0.0243(8) 0.0061(7) -0.0015(7)
C10 0.0543(12) 0.0275(9) 0.0346(9) -0.0102(7) -0.0233(9) 0.0137(8)
C11 0.0462(11) 0.0450(11) 0.0358(10) -0.0169(8) -0.0227(8) -0.0034(9)
C12 0.0371(9) 0.0433(10) 0.0183(7) -0.0067(7) -0.0052(7) 0.0021(8)
C13 0.0228(7) 0.0161(6) 0.0163(6) -0.0035(5) -0.0048(5) -0.0044(5)
C14 0.0250(7) 0.0183(7) 0.0213(7) -0.0060(6) 0.0004(6) -0.0038(5)
C15 0.0194(6) 0.0172(6) 0.0137(6) -0.0058(5) -0.0011(5) -0.0019(5)
C16 0.0127(6) 0.0182(6) 0.0127(6) -0.0063(5) -0.0029(5) 0.0015(5)
C17 0.0183(6) 0.0199(6) 0.0133(6) -0.0060(5) -0.0022(5) -0.0039(5)
C18 0.0148(6) 0.0180(6) 0.0169(6) -0.0062(5) -0.0033(5) 0.0007(5)
C19 0.0417(10) 0.0177(7) 0.0293(8) -0.0020(6) -0.0050(7) -0.0092(7)
C20 0.0428(10) 0.0232(8) 0.0372(10) -0.0059(7) -0.0017(8) 0.0115(7)
C21 0.0431(10) 0.0216(8) 0.0305(9) -0.0012(6) -0.0189(8) -0.0029(7)
C22 0.0541(11) 0.0236(8) 0.0245(8) -0.0117(6) -0.0145(7) -0.0033(7)
C23 0.0241(7) 0.0261(7) 0.0190(7) -0.0070(6) -0.0090(6) 0.0077(6)
C24 0.0193(7) 0.0517(10) 0.0150(7) -0.0094(7) 0.0013(6) -0.0038(7)
C25 0.0279(8) 0.0266(7) 0.0229(7) -0.0155(6) -0.0091(6) 0.0090(6)
C26 0.0283(8) 0.0197(7) 0.0228(7) -0.0058(6) -0.0007(6) 0.0040(6)
C27 0.0158(6) 0.0238(7) 0.0184(6) -0.0071(6) -0.0020(5) -0.0021(5)
C28 0.0141(6) 0.0253(7) 0.0164(6) -0.0068(5) -0.0026(5) 0.0008(5)
C29 0.0164(6) 0.0246(7) 0.0249(7) -0.0150(6) -0.0008(5) -0.0035(5)
C30 0.0209(7) 0.0216(7) 0.0196(7) -0.0058(6) -0.0013(5) -0.0067(5)
C31 0.0204(7) 0.0390(9) 0.0317(8) -0.0195(7) -0.0015(6) 0.0062(6)
C32 0.0489(11) 0.0235(8) 0.0367(9) -0.0135(7) -0.0064(8) 0.0107(7)
C33 0.0316(9) 0.0509(11) 0.0367(9) -0.0323(9) -0.0112(7) 0.0079(8)
C34 0.0177(6) 0.0271(7) 0.0158(6) -0.0063(6) 0.0001(5) -0.0025(5)
C35 0.0141(6) 0.0395(9) 0.0195(7) -0.0092(6) -0.0026(5) 0.0011(6)
C36 0.0305(8) 0.0351(9) 0.0410(10) -0.0249(8) 0.0104(7) -0.0164(7)
B2 0.0173(7) 0.0165(7) 0.0169(7) -0.0061(6) -0.0011(6) -0.0011(5)

loop_
_atom_type_symbol
_atom_type_description
_atom_type_scat_dispersion_real
_atom_type_scat_dispersion_imag
_atom_type_scat_source
C C 0.0033 0.0016 'International Tables Vol C Tables 4.2.6.8 and 6.1.1.4'
H H 0.0000 0.0000 'International Tables Vol C Tables 4.2.6.8 and 6.1.1.4'
B B 0.0013 0.0007 'International Tables Vol C Tables 4.2.6.8 and 6.1.1.4'
N N 0.0061 0.0033 'International Tables Vol C Tables 4.2.6.8 and 6.1.1.4'
O O 0.0106 0.0060 'International Tables Vol C Tables 4.2.6.8 and 6.1.1.4'
F F 0.0171 0.0103 'International Tables Vol C Tables 4.2.6.8 and 6.1.1.4'
P P 0.1023 0.0942 'International Tables Vol C Tables 4.2.6.8 and 6.1.1.4'
S S 0.1246 0.1234 'International Tables Vol C Tables 4.2.6.8 and 6.1.1.4'
Cl Cl 0.1484 0.1585 'International Tables Vol C Tables 4.2.6.8 and 6.1.1.4'
Fe Fe 0.3463 0.8444 'International Tables Vol C Tables 4.2.6.8 and 6.1.1.4'

loop_
_exptl_crystal_face_index_h
_exptl_crystal_face_index_k
_exptl_crystal_face_index_l
_exptl_crystal_face_perp_dist
0.00 -1.00 0.00 0.0530
0.00 1.00 0.00 0.0320
0.00 0.00 1.00 0.0670
0.00 0.00 -1.00 0.0620
-1.00 0.00 0.00 0.0420
1.00 0.00 0.00 0.0750
1.00 1.00 1.00 0.0800

loop_
_geom_angle_atom_site_label_1
_geom_angle_atom_site_label_2
_geom_angle_atom_site_label_3
_geom_angle
_geom_angle_site_symmetry_1
_geom_angle_site_symmetry_3
_geom_angle_publ_flag
C2 Fe1 C1 96.77(7) . . ?
C2 Fe1 S1 159.49(5) . . ?
C1 Fe1 S1 103.52(5) . . ?
C2 Fe1 P1 90.11(5) . . ?
C1 Fe1 P1 96.42(5) . . ?
S1 Fe1 P1 90.576(15) . . ?
C2 Fe1 S2 88.63(5) . . ?
C1 Fe1 S2 101.09(5) . . ?
S1 Fe1 S2 84.605(14) . . ?
P1 Fe1 S2 162.475(16) . . ?
C2 Fe1 Fe2 105.05(5) . . ?
C1 Fe1 Fe2 146.81(5) . . ?
S1 Fe1 Fe2 55.450(10) . . ?
P1 Fe1 Fe2 108.059(14) . . ?
S2 Fe1 Fe2 55.636(10) . . ?
C4 Fe2 C3 96.85(7) . . ?
C4 Fe2 P2 86.89(6) . . ?
C3 Fe2 P2 93.91(5) . . ?
C4 Fe2 S1 88.49(5) . . ?
C3 Fe2 S1 108.52(5) . . ?
P2 Fe2 S1 157.484(16) . . ?
C4 Fe2 S2 154.38(5) . . ?
C3 Fe2 S2 108.77(5) . . ?
P2 Fe2 S2 90.908(15) . . ?
S1 Fe2 S2 83.837(13) . . ?
C4 Fe2 Fe1 100.95(5) . . ?
C3 Fe2 Fe1 154.90(5) . . ?
P2 Fe2 Fe1 104.534(13) . . ?
S1 Fe2 Fe1 54.873(10) . . ?
S2 Fe2 Fe1 54.990(10) . . ?
C14 Fe3 C13 88.50(7) . . ?
C14 Fe3 P3 91.90(5) . . ?
C13 Fe3 P3 99.31(5) . . ?
C14 Fe3 S4 93.34(5) . . ?
C13 Fe3 S4 159.88(5) . . ?
P3 Fe3 S4 100.648(15) . . ?
C14 Fe3 S3 159.98(5) . . ?
C13 Fe3 S3 86.10(5) . . ?
P3 Fe3 S3 107.993(15) . . ?
S4 Fe3 S3 85.372(13) . . ?
C14 Fe3 Fe4 106.99(5) . . ?
C13 Fe3 Fe4 104.51(5) . . ?
P3 Fe3 Fe4 149.722(14) . . ?
S4 Fe3 Fe4 55.838(10) . . ?
S3 Fe3 Fe4 56.159(10) . . ?
C15 Fe4 C16 100.92(6) . . ?
C15 Fe4 P4 89.95(4) . . ?
C16 Fe4 P4 88.02(4) . . ?
C15 Fe4 S4 144.15(5) . . ?
C16 Fe4 S4 114.73(4) . . ?
P4 Fe4 S4 87.775(13) . . ?
C15 Fe4 S3 90.23(4) . . ?
C16 Fe4 S3 104.02(4) . . ?
P4 Fe4 S3 167.698(15) . . ?
S4 Fe4 S3 84.892(13) . . ?
C15 Fe4 Fe3 92.83(4) . . ?
C16 Fe4 Fe3 155.82(4) . . ?
P4 Fe4 Fe3 111.994(12) . . ?
S4 Fe4 Fe3 55.514(10) . . ?
S3 Fe4 Fe3 55.714(10) . . ?
C26 Fe5 C25 99.99(8) . . ?
C26 Fe5 P5 90.38(5) . . ?
C25 Fe5 P5 88.35(5) . . ?
C26 Fe5 S6 141.95(5) . . ?
C25 Fe5 S6 117.83(6) . . ?
P5 Fe5 S6 86.913(15) . . ?
C26 Fe5 S5 92.04(5) . . ?
C25 Fe5 S5 101.39(5) . . ?
P5 Fe5 S5 169.390(16) . . ?
S6 Fe5 S5 84.816(14) . . ?
C26 Fe5 Fe6 92.79(5) . . ?
C25 Fe5 Fe6 153.62(5) . . ?
P5 Fe5 Fe6 114.727(13) . . ?
S6 Fe5 Fe6 54.887(10) . . ?
S5 Fe5 Fe6 54.839(10) . . ?
C28 Fe6 C27 100.14(7) . . ?
C28 Fe6 S6 90.38(5) . . ?
C27 Fe6 S6 99.50(5) . . ?
C28 Fe6 S5 155.80(5) . . ?
C27 Fe6 S5 104.06(5) . . ?
S6 Fe6 S5 85.821(13) . . ?
C28 Fe6 P6 86.67(5) . . ?
C27 Fe6 P6 94.45(5) . . ?
S6 Fe6 P6 166.045(16) . . ?
S5 Fe6 P6 91.297(14) . . ?
C28 Fe6 Fe5 102.91(5) . . ?
C27 Fe6 Fe5 145.66(5) . . ?
S6 Fe6 Fe5 55.563(10) . . ?
S5 Fe6 Fe5 55.735(10) . . ?
P6 Fe6 Fe5 111.897(13) . . ?
Cl1 C37 Cl2 112.3(4) . . ?
Cl1 C37 H37A 109.1 . . ?
Cl2 C37 H37A 109.1 . . ?
Cl1 C37 H37B 109.1 . . ?
Cl2 C37 H37B 109.1 . . ?
H37A C37 H37B 107.9 . . ?
Cl2A C37A Cl1A 110.7(6) . . ?
Cl2A C37A H37C 109.5 . . ?
Cl1A C37A H37C 109.5 . . ?
Cl2A C37A H37D 109.5 . . ?
Cl1A C37A H37D 109.5 . . ?
H37C C37A H37D 108.1 . . ?
Cl4 C38 Cl3 110.07(18) . . ?
Cl4 C38 H38A 109.6 . . ?
Cl3 C38 H38A 109.6 . . ?
Cl4 C38 H38B 109.6 . . ?
Cl3 C38 H38B 109.6 . . ?
H38A C38 H38B 108.2 . . ?
Cl4A C38A Cl3A 104.3(8) . . ?
Cl4A C38A H38C 110.9 . . ?
Cl3A C38A H38C 110.9 . . ?
Cl4A C38A H38D 110.9 . . ?
Cl3A C38A H38D 110.9 . . ?
H38C C38A H38D 108.9 . . ?
C5 S1 Fe1 111.80(5) . . ?
C5 S1 Fe2 112.94(5) . . ?
Fe1 S1 Fe2 69.677(12) . . ?
C6 S2 Fe1 109.25(5) . . ?
C6 S2 Fe2 113.72(5) . . ?
Fe1 S2 Fe2 69.374(12) . . ?
C17 S3 Fe3 114.42(5) . . ?
C17 S3 Fe4 109.64(4) . . ?
Fe3 S3 Fe4 68.128(11) . . ?
C18 S4 Fe3 111.85(5) . . ?
C18 S4 Fe4 110.11(5) . . ?
Fe3 S4 Fe4 68.648(11) . . ?
C29 S5 Fe6 111.56(5) . . ?
C29 S5 Fe5 110.20(5) . . ?
Fe6 S5 Fe5 69.425(11) . . ?
C30 S6 Fe6 110.89(5) . . ?
C30 S6 Fe5 111.04(5) . . ?
Fe6 S6 Fe5 69.551(12) . . ?
C8 P1 C9 101.88(10) . . ?
C8 P1 C7 101.69(9) . . ?
C9 P1 C7 102.29(8) . . ?
C8 P1 Fe1 116.94(7) . . ?
C9 P1 Fe1 118.99(6) . . ?
C7 P1 Fe1 112.65(6) . . ?
C11 P2 C12 102.22(10) . . ?
C11 P2 C10 101.40(9) . . ?
C12 P2 C10 102.33(10) . . ?
C11 P2 Fe2 113.73(7) . . ?
C12 P2 Fe2 118.38(6) . . ?
C10 P2 Fe2 116.41(6) . . ?
C19 P3 C21 103.18(8) . . ?
C19 P3 C20 101.21(9) . . ?
C21 P3 C20 102.49(9) . . ?
C19 P3 Fe3 113.33(6) . . ?
C21 P3 Fe3 119.89(6) . . ?
C20 P3 Fe3 114.42(6) . . ?
C24 P4 C23 102.65(8) . . ?
C24 P4 C22 102.36(9) . . ?
C23 P4 C22 102.96(8) . . ?
C24 P4 Fe4 113.63(5) . . ?
C23 P4 Fe4 113.64(5) . . ?
C22 P4 Fe4 119.56(6) . . ?
C31 P5 C33 103.49(9) . . ?
C31 P5 C32 103.31(9) . . ?
C33 P5 C32 102.04(9) . . ?
C31 P5 Fe5 113.49(6) . . ?
C33 P5 Fe5 118.91(6) . . ?
C32 P5 Fe5 113.75(6) . . ?
C36 P6 C35 101.88(8) . . ?
C36 P6 C34 101.51(8) . . ?
C35 P6 C34 102.87(7) . . ?
C36 P6 Fe6 117.25(6) . . ?
C35 P6 Fe6 112.69(5) . . ?
C34 P6 Fe6 118.35(5) . . ?
F4 B1 F1 110.2(3) . . ?
F4 B1 F3 109.9(3) . . ?
F1 B1 F3 109.8(3) . . ?
F4 B1 F2 108.8(4) . . ?
F1 B1 F2 108.7(4) . . ?
F3 B1 F2 109.3(4) . . ?
F1A B1A F3A 109.9(7) . . ?
F1A B1A F4A 110.0(7) . . ?
F3A B1A F4A 109.2(7) . . ?
F1A B1A F2A 108.9(10) . . ?
F3A B1A F2A 109.5(10) . . ?
F4A B1A F2A 109.3(10) . . ?
F11 B3 F9 112.1(3) . . ?
F11 B3 F12 110.6(2) . . ?
F9 B3 F12 111.1(3) . . ?
F11 B3 F10 107.9(3) . . ?
F9 B3 F10 107.1(3) . . ?
F12 B3 F10 108.0(2) . . ?
F11A B3A F12A 108.8(8) . . ?
F11A B3A F9A 110.6(11) . . ?
F12A B3A F9A 110.8(11) . . ?
F11A B3A F10A 113.4(9) . . ?
F12A B3A F10A 105.5(8) . . ?
F9A B3A F10A 107.6(10) . . ?
C6 N1 C5 114.51(11) . . ?
C6 N1 H1A 107.9(12) . . ?
C5 N1 H1A 109.1(12) . . ?
C6 N1 H1B 107.3(13) . . ?
C5 N1 H1B 110.2(13) . . ?
H1A N1 H1B 107.6(17) . . ?
C18 N2 C17 115.05(11) . . ?
C18 N2 H2A 109.5(12) . . ?
C17 N2 H2A 109.2(12) . . ?
C18 N2 H2B 109.6(13) . . ?
C17 N2 H2B 106.5(13) . . ?
H2A N2 H2B 106.6(18) . . ?
C29 N3 C30 114.74(11) . . ?
C29 N3 H3A 108.5(13) . . ?
C30 N3 H3A 107.8(13) . . ?
C29 N3 H3B 109.9(13) . . ?
C30 N3 H3B 107.7(13) . . ?
H3A N3 H3B 108.0(18) . . ?
O1 C1 Fe1 176.87(14) . . ?
O2 C2 Fe1 177.01(15) . . ?
O3 C3 Fe2 174.87(14) . . ?
O4 C4 Fe2 179.20(15) . . ?
N1 C5 S1 115.38(9) . . ?
N1 C5 H5A 108.4 . . ?
S1 C5 H5A 108.4 . . ?
N1 C5 H5B 108.4 . . ?
S1 C5 H5B 108.4 . . ?
H5A C5 H5B 107.5 . . ?
N1 C6 S2 114.42(9) . . ?
N1 C6 H6A 108.7 . . ?
S2 C6 H6A 108.7 . . ?
N1 C6 H6B 108.7 . . ?
S2 C6 H6B 108.7 . . ?
H6A C6 H6B 107.6 . . ?
P1 C7 H7A 109.5 . . ?
P1 C7 H7B 109.5 . . ?
H7A C7 H7B 109.5 . . ?
P1 C7 H7C 109.5 . . ?
H7A C7 H7C 109.5 . . ?
H7B C7 H7C 109.5 . . ?
P1 C8 H8A 109.5 . . ?
P1 C8 H8B 109.5 . . ?
H8A C8 H8B 109.5 . . ?
P1 C8 H8C 109.5 . . ?
H8A C8 H8C 109.5 . . ?
H8B C8 H8C 109.5 . . ?
P1 C9 H9A 109.5 . . ?
P1 C9 H9B 109.5 . . ?
H9A C9 H9B 109.5 . . ?
P1 C9 H9C 109.5 . . ?
H9A C9 H9C 109.5 . . ?
H9B C9 H9C 109.5 . . ?
P2 C10 H10A 109.5 . . ?
P2 C10 H10B 109.5 . . ?
H10A C10 H10B 109.5 . . ?
P2 C10 H10C 109.5 . . ?
H10A C10 H10C 109.5 . . ?
H10B C10 H10C 109.5 . . ?
P2 C11 H11A 109.5 . . ?
P2 C11 H11B 109.5 . . ?
H11A C11 H11B 109.5 . . ?
P2 C11 H11C 109.5 . . ?
H11A C11 H11C 109.5 . . ?
H11B C11 H11C 109.5 . . ?
P2 C12 H12A 109.5 . . ?
P2 C12 H12B 109.5 . . ?
H12A C12 H12B 109.5 . . ?
P2 C12 H12C 109.5 . . ?
H12A C12 H12C 109.5 . . ?
H12B C12 H12C 109.5 . . ?
O5 C13 Fe3 177.13(14) . . ?
O6 C14 Fe3 176.01(14) . . ?
O7 C15 Fe4 178.00(14) . . ?
O8 C16 Fe4 175.43(12) . . ?
N2 C17 S3 114.36(9) . . ?
N2 C17 H17A 108.7 . . ?
S3 C17 H17A 108.7 . . ?
N2 C17 H17B 108.7 . . ?
S3 C17 H17B 108.7 . . ?
H17A C17 H17B 107.6 . . ?
N2 C18 S4 114.42(9) . . ?
N2 C18 H18A 108.7 . . ?
S4 C18 H18A 108.7 . . ?
N2 C18 H18B 108.7 . . ?
S4 C18 H18B 108.7 . . ?
H18A C18 H18B 107.6 . . ?
P3 C19 H19A 109.5 . . ?
P3 C19 H19B 109.5 . . ?
H19A C19 H19B 109.5 . . ?
P3 C19 H19C 109.5 . . ?
H19A C19 H19C 109.5 . . ?
H19B C19 H19C 109.5 . . ?
P3 C20 H20A 109.5 . . ?
P3 C20 H20B 109.5 . . ?
H20A C20 H20B 109.5 . . ?
P3 C20 H20C 109.5 . . ?
H20A C20 H20C 109.5 . . ?
H20B C20 H20C 109.5 . . ?
P3 C21 H21A 109.5 . . ?
P3 C21 H21B 109.5 . . ?
H21A C21 H21B 109.5 . . ?
P3 C21 H21C 109.5 . . ?
H21A C21 H21C 109.5 . . ?
H21B C21 H21C 109.5 . . ?
P4 C22 H22A 109.5 . . ?
P4 C22 H22B 109.5 . . ?
H22A C22 H22B 109.5 . . ?
P4 C22 H22C 109.5 . . ?
H22A C22 H22C 109.5 . . ?
H22B C22 H22C 109.5 . . ?
P4 C23 H23A 109.5 . . ?
P4 C23 H23B 109.5 . . ?
H23A C23 H23B 109.5 . . ?
P4 C23 H23C 109.5 . . ?
H23A C23 H23C 109.5 . . ?
H23B C23 H23C 109.5 . . ?
P4 C24 H24A 109.5 . . ?
P4 C24 H24B 109.5 . . ?
H24A C24 H24B 109.5 . . ?
P4 C24 H24C 109.5 . . ?
H24A C24 H24C 109.5 . . ?
H24B C24 H24C 109.5 . . ?
O9 C25 Fe5 174.90(16) . . ?
O10 C26 Fe5 177.87(15) . . ?
O11 C27 Fe6 177.89(14) . . ?
O12 C28 Fe6 178.45(14) . . ?
N3 C29 S5 114.29(10) . . ?
N3 C29 H29A 108.7 . . ?
S5 C29 H29A 108.7 . . ?
N3 C29 H29B 108.7 . . ?
S5 C29 H29B 108.7 . . ?
H29A C29 H29B 107.6 . . ?
N3 C30 S6 113.65(10) . . ?
N3 C30 H30A 108.8 . . ?
S6 C30 H30A 108.8 . . ?
N3 C30 H30B 108.8 . . ?
S6 C30 H30B 108.8 . . ?
H30A C30 H30B 107.7 . . ?
P5 C31 H31A 109.5 . . ?
P5 C31 H31B 109.5 . . ?
H31A C31 H31B 109.5 . . ?
P5 C31 H31C 109.5 . . ?
H31A C31 H31C 109.5 . . ?
H31B C31 H31C 109.5 . . ?
P5 C32 H32A 109.5 . . ?
P5 C32 H32B 109.5 . . ?
H32A C32 H32B 109.5 . . ?
P5 C32 H32C 109.5 . . ?
H32A C32 H32C 109.5 . . ?
H32B C32 H32C 109.5 . . ?
P5 C33 H33A 109.5 . . ?
P5 C33 H33B 109.5 . . ?
H33A C33 H33B 109.5 . . ?
P5 C33 H33C 109.5 . . ?
H33A C33 H33C 109.5 . . ?
H33B C33 H33C 109.5 . . ?
P6 C34 H34A 109.5 . . ?
P6 C34 H34B 109.5 . . ?
H34A C34 H34B 109.5 . . ?
P6 C34 H34C 109.5 . . ?
H34A C34 H34C 109.5 . . ?
H34B C34 H34C 109.5 . . ?
P6 C35 H35A 109.5 . . ?
P6 C35 H35B 109.5 . . ?
H35A C35 H35B 109.5 . . ?
P6 C35 H35C 109.5 . . ?
H35A C35 H35C 109.5 . . ?
H35B C35 H35C 109.5 . . ?
P6 C36 H36A 109.5 . . ?
P6 C36 H36B 109.5 . . ?
H36A C36 H36B 109.5 . . ?
P6 C36 H36C 109.5 . . ?
H36A C36 H36C 109.5 . . ?
H36B C36 H36C 109.5 . . ?
F6 B2 F7 109.75(12) . . ?
F6 B2 F5 110.17(12) . . ?
F7 B2 F5 109.45(12) . . ?
F6 B2 F8 109.81(12) . . ?
F7 B2 F8 109.08(12) . . ?
F5 B2 F8 108.56(11) . . ?

loop_
_geom_bond_atom_site_label_1
_geom_bond_atom_site_label_2
_geom_bond_distance
_geom_bond_site_symmetry_2
_geom_bond_publ_flag
Fe1 C2 1.7693(15) . ?
Fe1 C1 1.7779(15) . ?
Fe1 S1 2.2405(4) . ?
Fe1 P1 2.2461(4) . ?
Fe1 S2 2.2482(4) . ?
Fe1 Fe2 2.5689(3) . ?
Fe2 C4 1.7575(16) . ?
Fe2 C3 1.7833(15) . ?
Fe2 P2 2.2350(4) . ?
Fe2 S1 2.2563(4) . ?
Fe2 S2 2.2658(4) . ?
Fe3 C14 1.7628(15) . ?
Fe3 C13 1.7754(15) . ?
Fe3 P3 2.2374(4) . ?
Fe3 S4 2.2518(4) . ?
Fe3 S3 2.2653(4) . ?
Fe3 Fe4 2.5444(3) . ?
Fe4 C15 1.7709(14) . ?
Fe4 C16 1.7725(14) . ?
Fe4 P4 2.2179(4) . ?
Fe4 S4 2.2605(4) . ?
Fe4 S3 2.2773(4) . ?
Fe5 C26 1.7574(16) . ?
Fe5 C25 1.7705(15) . ?
Fe5 P5 2.2208(4) . ?
Fe5 S6 2.2618(4) . ?
Fe5 S5 2.2683(4) . ?
Fe5 Fe6 2.5696(3) . ?
Fe6 C28 1.7691(15) . ?
Fe6 C27 1.7823(15) . ?
Fe6 S6 2.2433(4) . ?
Fe6 S5 2.2439(4) . ?
Fe6 P6 2.2443(4) . ?
Cl1 C37 1.760(5) . ?
Cl2 C37 1.764(4) . ?
C37 H37A 0.9900 . ?
C37 H37B 0.9900 . ?
Cl1A C37A 1.763(6) . ?
Cl2A C37A 1.761(7) . ?
C37A H37C 0.9900 . ?
C37A H37D 0.9900 . ?
Cl3 C38 1.759(3) . ?
Cl4 C38 1.749(3) . ?
C38 H38A 0.9900 . ?
C38 H38B 0.9900 . ?
Cl3A C38A 1.757(10) . ?
Cl4A C38A 1.737(10) . ?
C38A H38C 0.9900 . ?
C38A H38D 0.9900 . ?
S1 C5 1.8115(14) . ?
S2 C6 1.8192(14) . ?
S3 C17 1.8114(14) . ?
S4 C18 1.8181(14) . ?
S5 C29 1.8165(14) . ?
S6 C30 1.8128(15) . ?
P1 C8 1.8207(18) . ?
P1 C9 1.8212(18) . ?
P1 C7 1.8233(17) . ?
P2 C11 1.8110(18) . ?
P2 C12 1.8117(19) . ?
P2 C10 1.8209(18) . ?
P3 C19 1.8152(16) . ?
P3 C21 1.8174(17) . ?
P3 C20 1.8256(18) . ?
P4 C24 1.8077(16) . ?
P4 C23 1.8101(15) . ?
P4 C22 1.8118(16) . ?
P5 C31 1.8103(17) . ?
P5 C33 1.8111(17) . ?
P5 C32 1.8185(17) . ?
P6 C36 1.8144(16) . ?
P6 C35 1.8192(15) . ?
P6 C34 1.8217(14) . ?
B1 F4 1.379(3) . ?
B1 F1 1.381(3) . ?
B1 F3 1.383(3) . ?
B1 F2 1.413(3) . ?
B1A F1A 1.374(8) . ?
B1A F3A 1.378(8) . ?
B1A F4A 1.382(8) . ?
B1A F2A 1.413(7) . ?
F5 B2 1.3999(17) . ?
F6 B2 1.3857(17) . ?
F7 B2 1.3970(17) . ?
F8 B2 1.4020(17) . ?
B3 F11 1.359(3) . ?
B3 F9 1.381(3) . ?
B3 F12 1.383(3) . ?
B3 F10 1.425(3) . ?
B3A F11A 1.363(8) . ?
B3A F12A 1.372(8) . ?
B3A F9A 1.383(8) . ?
B3A F10A 1.411(8) . ?
O1 C1 1.1448(19) . ?
O2 C2 1.1498(19) . ?
O3 C3 1.1491(19) . ?
O4 C4 1.153(2) . ?
O5 C13 1.1462(18) . ?
O6 C14 1.1485(19) . ?
O7 C15 1.1504(17) . ?
O8 C16 1.1528(17) . ?
O9 C25 1.1505(19) . ?
O10 C26 1.154(2) . ?
O11 C27 1.1437(18) . ?
O12 C28 1.1503(18) . ?
N1 C6 1.4865(18) . ?
N1 C5 1.4893(18) . ?
N1 H1A 0.91(2) . ?
N1 H1B 0.86(2) . ?
N2 C18 1.4861(18) . ?
N2 C17 1.4883(17) . ?
N2 H2A 0.86(2) . ?
N2 H2B 0.83(2) . ?
N3 C29 1.4864(18) . ?
N3 C30 1.4912(19) . ?
N3 H3A 0.89(2) . ?
N3 H3B 0.91(2) . ?
C5 H5A 0.9900 . ?
C5 H5B 0.9900 . ?
C6 H6A 0.9900 . ?
C6 H6B 0.9900 . ?
C7 H7A 0.9800 . ?
C7 H7B 0.9800 . ?
C7 H7C 0.9800 . ?
C8 H8A 0.9800 . ?
C8 H8B 0.9800 . ?
C8 H8C 0.9800 . ?
C9 H9A 0.9800 . ?
C9 H9B 0.9800 . ?
C9 H9C 0.9800 . ?
C10 H10A 0.9800 . ?
C10 H10B 0.9800 . ?
C10 H10C 0.9800 . ?
C11 H11A 0.9800 . ?
C11 H11B 0.9800 . ?
C11 H11C 0.9800 . ?
C12 H12A 0.9800 . ?
C12 H12B 0.9800 . ?
C12 H12C 0.9800 . ?
C17 H17A 0.9900 . ?
C17 H17B 0.9900 . ?
C18 H18A 0.9900 . ?
C18 H18B 0.9900 . ?
C19 H19A 0.9800 . ?
C19 H19B 0.9800 . ?
C19 H19C 0.9800 . ?
C20 H20A 0.9800 . ?
C20 H20B 0.9800 . ?
C20 H20C 0.9800 . ?
C21 H21A 0.9800 . ?
C21 H21B 0.9800 . ?
C21 H21C 0.9800 . ?
C22 H22A 0.9800 . ?
C22 H22B 0.9800 . ?
C22 H22C 0.9800 . ?
C23 H23A 0.9800 . ?
C23 H23B 0.9800 . ?
C23 H23C 0.9800 . ?
C24 H24A 0.9800 . ?
C24 H24B 0.9800 . ?
C24 H24C 0.9800 . ?
C29 H29A 0.9900 . ?
C29 H29B 0.9900 . ?
C30 H30A 0.9900 . ?
C30 H30B 0.9900 . ?
C31 H31A 0.9800 . ?
C31 H31B 0.9800 . ?
C31 H31C 0.9800 . ?
C32 H32A 0.9800 . ?
C32 H32B 0.9800 . ?
C32 H32C 0.9800 . ?
C33 H33A 0.9800 . ?
C33 H33B 0.9800 . ?
C33 H33C 0.9800 . ?
C34 H34A 0.9800 . ?
C34 H34B 0.9800 . ?
C34 H34C 0.9800 . ?
C35 H35A 0.9800 . ?
C35 H35B 0.9800 . ?
C35 H35C 0.9800 . ?
C36 H36A 0.9800 . ?
C36 H36B 0.9800 . ?
C36 H36C 0.9800 . ?

loop_
_geom_hbond_atom_site_label_D
_geom_hbond_atom_site_label_H
_geom_hbond_atom_site_label_A
_geom_hbond_distance_DH
_geom_hbond_distance_HA
_geom_hbond_distance_DA
_geom_hbond_angle_DHA
_geom_hbond_site_symmetry_A
_geom_hbond_publ_flag
N1 H1A F5 0.91(2) 2.54(2) 3.2757(15) 138.1(16) . yes
N1 H1A F7 0.91(2) 2.10(2) 2.9149(15) 149.4(17) . yes
N1 H1B F6 0.86(2) 2.23(2) 2.8532(15) 129.7(17) 2_665 yes
N1 H1B O8 0.86(2) 2.41(2) 2.9428(16) 120.4(16) . yes
N2 H2A F2^a 0.86(2) 2.41(2) 2.914(8) 118.1(15) . yes
N2 H2A F2A^b 0.86(2) 2.35(3) 2.86(2) 118.5(16) . yes
N2 H2A F5 0.86(2) 2.304(19) 2.8988(15) 126.7(16) . yes
N2 H2B F8 0.83(2) 2.407(19) 2.9640(15) 125.2(16) . yes
N2 H2B F10^a 0.83(2) 2.00(2) 2.764(3) 152.3(18) . yes
N2 H2B F10A^b 0.83(2) 2.01(2) 2.794(11) 157.9(18) . yes
N3 H3A F8 0.89(2) 2.24(2) 2.9047(15) 130.6(17) 2_666 yes
N3 H3A F10^a 0.89(2) 2.08(2) 2.827(3) 140.7(17) 2_666 yes
N3 H3A F10A^b 0.89(2) 1.97(2) 2.780(12) 149.8(18) 2_666 yes
N3 H3B F4^a 0.91(2) 2.11(2) 2.729(2) 124.7(16) 2_666 yes
N3 H3B F4A^b 0.91(2) 2.15(2) 2.922(6) 142.8(17) 2_666 yes

loop_
_geom_torsion_atom_site_label_1
_geom_torsion_atom_site_label_2
_geom_torsion_atom_site_label_3
_geom_torsion_atom_site_label_4
_geom_torsion
_geom_torsion_site_symmetry_1
_geom_torsion_site_symmetry_2
_geom_torsion_site_symmetry_3
_geom_torsion_site_symmetry_4
_geom_torsion_publ_flag
C6 N1 C5 S1 62.58(14) . . . . ?
Fe1 S1 C5 N1 -65.25(11) . . . . ?
Fe2 S1 C5 N1 11.05(12) . . . . ?
C5 N1 C6 S2 -66.20(14) . . . . ?
Fe1 S2 C6 N1 71.18(10) . . . . ?
Fe2 S2 C6 N1 -4.10(11) . . . . ?
C18 N2 C17 S3 -64.39(14) . . . . ?
Fe3 S3 C17 N2 62.58(11) . . . . ?
Fe4 S3 C17 N2 -11.62(11) . . . . ?
C17 N2 C18 S4 68.23(13) . . . . ?
Fe3 S4 C18 N2 -68.47(10) . . . . ?
Fe4 S4 C18 N2 5.80(11) . . . . ?
C30 N3 C29 S5 66.45(15) . . . . ?
Fe6 S5 C29 N3 -65.96(11) . . . . ?
Fe5 S5 C29 N3 9.14(12) . . . . ?
C29 N3 C30 S6 -67.82(15) . . . . ?
Fe6 S6 C30 N3 68.47(11) . . . . ?
Fe5 S6 C30 N3 -6.83(12) . . . . ?
